data_2011706
loop_
_publ_author_name
'Kubicki, Maciej'
'Borowiak, Teresa'
'Suwi\'nski, Jerzy'
'Wagner, Pawe\/l'

_publ_section_title
;
 Two 1-substituted 4-nitroimidazoles
;
_journal_issue 1
_journal_name_full 'Acta Crystallographica Section C'
_journal_page_first 106
_journal_page_last 108
_journal_paper_doi 10.1107/S0108270100014852
_journal_volume 57
_journal_year 2001
_chemical_formula_moiety 'C12 H9 N5 O2'
_chemical_formula_sum 'C12 H9 N5 O2'
_chemical_formula_weight 255.24
_chemical_melting_point '209-211 (methanol)'
_chemical_name_systematic
;
 1-(1-phenyl-4-imidazolyl)-4-nitroimidazole
;
_space_group_IT_number 14
_symmetry_cell_setting monoclinic
_symmetry_space_group_name_Hall '-P 2ybc'
_symmetry_space_group_name_H-M 'P 1 21/c 1'
_audit_creation_method SHELXL-97
_cell_angle_alpha 90.00
_cell_angle_beta 94.92(3)
_cell_angle_gamma 90.00
_cell_formula_units_Z 4
_cell_length_a 14.143(3)
_cell_length_b 3.8880(10)
_cell_length_c 20.660(4)
_cell_measurement_reflns_used 531
_cell_measurement_temperature 293(2)
_cell_measurement_theta_max 50
_cell_measurement_theta_min 1
_cell_volume 1131.9(4)
_computing_cell_refinement 'CrysAlis CCD'
_computing_data_collection 'CrysAlis CCD  (KUMA Diffraction, 1999)'
_computing_data_reduction 'CrysAlis CCD'
_computing_molecular_graphics 'Stereochemical workstation (Siemens 1989)'
_computing_publication_material 'Stereochemical workstation'
_computing_structure_refinement 'SHELXL97 (Sheldrick, 1997)'
_computing_structure_solution 'SHELXS97 (Sheldrick, 1990)'
_diffrn_ambient_temperature 301
_diffrn_measured_fraction_theta_full .923
_diffrn_measured_fraction_theta_max .923
_diffrn_measurement_device_type 'KUMA KM4 CCD'
_diffrn_measurement_method \w/2\q
_diffrn_radiation_monochromator graphite
_diffrn_radiation_source 'fine-focus sealed tube'
_diffrn_radiation_type MoK\a
_diffrn_radiation_wavelength .71073
_diffrn_reflns_av_R_equivalents .0560
_diffrn_reflns_av_sigmaI/netI .1347
_diffrn_reflns_limit_h_max 15
_diffrn_reflns_limit_h_min -19
_diffrn_reflns_limit_k_max 5
_diffrn_reflns_limit_k_min -5
_diffrn_reflns_limit_l_max 28
_diffrn_reflns_limit_l_min -27
_diffrn_reflns_number 6713
_diffrn_reflns_theta_full 29.35
_diffrn_reflns_theta_max 29.35
_diffrn_reflns_theta_min 3.36
_diffrn_standards_decay_% 'not measured'
_diffrn_standards_interval_count '50 frames'
_diffrn_standards_number '2 frames'
_exptl_absorpt_coefficient_mu .108
_exptl_absorpt_correction_type none
_exptl_crystal_colour colourless
_exptl_crystal_density_diffrn 1.498
_exptl_crystal_density_meas ?
_exptl_crystal_density_method 'not measured'
_exptl_crystal_description plate
_exptl_crystal_F_000 528
_exptl_crystal_size_max .4
_exptl_crystal_size_mid .2
_exptl_crystal_size_min .02
_refine_diff_density_max .156
_refine_diff_density_min -.173
_refine_ls_extinction_coef .0034(10)
_refine_ls_extinction_method 'SHELXL97 (Sheldrick, 1997)'
_refine_ls_goodness_of_fit_ref .781
_refine_ls_hydrogen_treatment refall
_refine_ls_matrix_type full
_refine_ls_number_parameters 209
_refine_ls_number_reflns 2882
_refine_ls_number_restraints 0
_refine_ls_restrained_S_all .781
_refine_ls_R_factor_all .1627
_refine_ls_R_factor_gt .0456
_refine_ls_shift/su_max <0.001
_refine_ls_shift/su_mean .000
_refine_ls_structure_factor_coef Fsqd
_refine_ls_weighting_details 'calc w = 1/[\s^2^(Fo^2^)+(0.0453P)^2^] where P=(Fo^2^+2Fc^2^)/3'
_refine_ls_weighting_scheme calc
_refine_ls_wR_factor_ref .1047
_reflns_number_gt 1046
_reflns_number_total 2882
_reflns_threshold_expression I>2\s(I)
_cod_data_source_file de1151.cif
_cod_data_source_block II
_cod_depositor_comments
;
The following automatic conversions were performed:

'_exptl_crystal_density_meas' value 'not measured' was changed to '?'
- the value is perceived as not measured.

Automatic conversion script
Id: cif_fix_values 3008 2015-01-20 13:52:24Z robertas 
;
_cod_original_sg_symbol_H-M 'P 21/c'
_cod_database_code 2011706
_cod_database_fobs_code 2011706

loop_
_symmetry_equiv_pos_as_xyz
'x, y, z'
'-x, y+1/2, -z+1/2'
'-x, -y, -z'
'x, -y-1/2, z-1/2'

loop_
_atom_site_label
_atom_site_fract_x
_atom_site_fract_y
_atom_site_fract_z
_atom_site_U_iso_or_equiv
_atom_site_adp_type
_atom_site_calc_flag
_atom_site_refinement_flags
_atom_site_occupancy
_atom_site_disorder_assembly
_atom_site_disorder_group
_atom_site_type_symbol
N6 .23611(11) .0437(4) .39758(7) .0412(4) Uani d . 1 . . N
N1 .01115(11) -.3600(4) .37315(7) .0398(4) Uani d . 1 . . N
C4 -.13052(14) -.5578(6) .36235(9) .0443(6) Uani d . 1 . . C
N3 -.09174(13) -.6482(4) .30671(8) .0490(5) Uani d . 1 . . N
C9 .09675(15) -.1879(5) .39356(10) .0398(5) Uani d . 1 . . C
C10 .16838(15) -.1183(6) .35678(11) .0437(6) Uani d . 1 . . C
N8 .11439(13) -.0749(5) .45543(8) .0536(5) Uani d . 1 . . N
N17 -.22617(13) -.6559(5) .37163(10) .0589(5) Uani d . 1 . . N
C11 .32471(14) .1763(5) .38106(10) .0425(5) Uani d . 1 . . C
C5 -.06947(15) -.3834(6) .40436(11) .0449(6) Uani d . 1 . . C
O2 -.26021(10) -.5573(5) .42069(8) .0794(6) Uani d . 1 . . O
C7 .19943(18) .0634(6) .45584(11) .0556(7) Uani d . 1 . . C
C2 -.00587(18) -.5220(6) .31513(10) .0468(6) Uani d . 1 . . C
O1 -.26964(12) -.8270(5) .32952(9) .0891(7) Uani d . 1 . . O
C12 .33392(17) .2862(6) .31788(11) .0492(6) Uani d . 1 . . C
C16 .40009(17) .1998(6) .42756(12) .0553(7) Uani d . 1 . . C
C14 .49497(19) .4421(7) .34865(14) .0615(7) Uani d . 1 . . C
C13 .41958(18) .4194(6) .30233(13) .0574(7) Uani d . 1 . . C
C15 .48545(19) .3308(7) .41093(15) .0658(8) Uani d . 1 . . C
H161 .3937(15) .111(5) .4708(11) .069(7) Uiso d . 1 . . H
H71 .2321(13) .173(5) .4928(9) .047(6) Uiso d . 1 . . H
H101 .1734(13) -.159(5) .3134(10) .056(6) Uiso d . 1 . . H
H51 -.0762(13) -.283(5) .4459(10) .051(6) Uiso d . 1 . . H
H21 .0414(14) -.534(5) .2846(9) .055(6) Uiso d . 1 . . H
H121 .2758(15) .271(5) .2842(10) .063(7) Uiso d . 1 . . H
H141 .5522(16) .532(6) .3366(10) .070(7) Uiso d . 1 . . H
H131 .4236(15) .500(6) .2571(11) .083(8) Uiso d . 1 . . H
H151 .5351(16) .347(5) .4434(11) .070(8) Uiso d . 1 . . H

loop_
_atom_site_aniso_label
_atom_site_aniso_U_11
_atom_site_aniso_U_22
_atom_site_aniso_U_33
_atom_site_aniso_U_12
_atom_site_aniso_U_13
_atom_site_aniso_U_23
N6 .0405(11) .0476(11) .0359(10) .0034(9) .0061(8) -.0003(9)
N1 .0400(11) .0443(11) .0355(10) .0035(9) .0060(8) .0004(9)
C4 .0404(13) .0576(15) .0348(12) .0009(11) .0035(10) -.0001(11)
N3 .0540(12) .0551(12) .0379(10) .0022(10) .0030(9) -.0031(9)
C9 .0407(13) .0399(14) .0390(13) .0033(11) .0036(10) -.0001(10)
C10 .0444(14) .0532(15) .0337(13) .0034(12) .0044(11) -.0031(12)
N8 .0536(13) .0694(14) .0386(11) -.0104(10) .0093(9) -.0077(10)
N17 .0447(12) .0788(15) .0522(12) .0007(11) -.0015(11) -.0107(12)
C11 .0399(13) .0423(13) .0463(13) .0026(11) .0100(11) -.0029(11)
C5 .0443(14) .0551(15) .0357(13) .0039(12) .0053(11) -.0018(12)
O2 .0547(11) .1269(16) .0585(11) -.0137(10) .0163(9) -.0240(11)
C7 .0587(16) .0717(18) .0366(14) -.0082(14) .0057(12) -.0126(13)
C2 .0534(16) .0512(15) .0366(13) .0056(12) .0083(12) -.0017(12)
O1 .0596(11) .1261(17) .0801(13) -.0193(11) -.0034(10) -.0435(12)
C12 .0435(14) .0550(16) .0502(15) .0063(12) .0103(12) -.0002(12)
C16 .0522(16) .0619(17) .0514(15) -.0007(13) .0026(13) .0075(13)
C14 .0490(17) .0568(17) .081(2) -.0042(13) .0218(16) .0024(15)
C13 .0559(17) .0585(17) .0599(17) .0054(14) .0158(14) .0045(14)
C15 .0483(17) .074(2) .0729(19) -.0025(15) -.0052(15) -.0012(16)

loop_
_atom_type_symbol
_atom_type_description
_atom_type_scat_dispersion_real
_atom_type_scat_dispersion_imag
_atom_type_scat_source
C C .0033 .0016 'International Tables Vol C Tables 4.2.6.8 and 6.1.1.4'
H H .0000 .0000 'International Tables Vol C Tables 4.2.6.8 and 6.1.1.4'
N N .0061 .0033 'International Tables Vol C Tables 4.2.6.8 and 6.1.1.4'
O O .0106 .0060 'International Tables Vol C Tables 4.2.6.8 and 6.1.1.4'

loop_
_geom_angle_atom_site_label_1
_geom_angle_atom_site_label_2
_geom_angle_atom_site_label_3
_geom_angle
_geom_angle_publ_flag
C7 N6 C10 105.75(19) ?
C7 N6 C11 127.3(2) ?
C10 N6 C11 126.94(17) ?
C2 N1 C5 107.17(18) ?
C2 N1 C9 124.39(17) ?
C5 N1 C9 128.37(17) ?
C5 C4 N3 112.94(19) ?
C5 C4 N17 127.2(2) ?
N3 C4 N17 119.8(2) ?
C2 N3 C4 103.16(18) ?
C10 C9 N8 112.41(19) ?
C10 C9 N1 126.39(18) ?
N8 C9 N1 121.20(18) ?
C9 C10 N6 105.36(18) ?
C7 N8 C9 103.46(18) ?
O1 N17 O2 123.6(2) ?
O1 N17 C4 118.3(2) ?
O2 N17 C4 118.1(2) ?
C16 C11 C12 120.4(2) yes
C16 C11 N6 120.14(19) ?
C12 C11 N6 119.5(2) ?
C4 C5 N1 104.14(19) ?
N8 C7 N6 113.0(2) ?
N3 C2 N1 112.6(2) ?
C13 C12 C11 119.2(2) ?
C11 C16 C15 119.5(2) ?
C13 C14 C15 120.0(3) ?
C14 C13 C12 120.4(2) ?
C14 C15 C16 120.5(3) ?

loop_
_geom_bond_atom_site_label_1
_geom_bond_atom_site_label_2
_geom_bond_site_symmetry_2
_geom_bond_distance
_geom_bond_publ_flag
N6 C7 . 1.353(2) yes
N6 C10 . 1.374(2) yes
N6 C11 . 1.423(2) yes
N1 C2 . 1.357(2) yes
N1 C5 . 1.360(2) yes
N1 C9 . 1.415(2) yes
C4 C5 . 1.353(3) yes
C4 N3 . 1.362(2) yes
C4 N17 . 1.434(3) ?
N3 C2 . 1.308(3) yes
C9 C10 . 1.345(3) yes
C9 N8 . 1.354(2) yes
N8 C7 . 1.317(3) yes
N17 O1 . 1.219(2) ?
N17 O2 . 1.220(2) ?
C11 C16 . 1.376(3) ?
C11 C12 . 1.390(3) ?
C12 C13 . 1.381(3) ?
C16 C15 . 1.381(3) ?
C14 C13 . 1.373(3) ?
C14 C15 . 1.375(3) ?

loop_
_geom_hbond_atom_site_label_D
_geom_hbond_atom_site_label_H
_geom_hbond_atom_site_label_A
_geom_hbond_site_symmetry_A
_geom_hbond_distance_DH
_geom_hbond_distance_HA
_geom_hbond_distance_DA
_geom_hbond_angle_DHA
C7 H71 O2 3_556 .959(19) 2.34(2) 3.249(3) 158.9(15)
C5 H51 N8 3_556 .955(19) 2.56(2) 3.505(3) 168.7(15)
C2 H21 N3 2 .959(19) 2.56(2) 3.309(3) 135.2(16)
C10 H101 N3 2 .919(19) 2.65(2) 3.460(3) 148.0(16)

loop_
_cod_related_entry_id
_cod_related_entry_database
_cod_related_entry_code
1 ChemSpider 21135389
